data_4325819
loop_
_publ_author_name
'Lian-Qiang Wei'
'Kun Zhang'
'Ying-Chun Feng'
'Yun-Hong Wang'
'Ming-Hua Zeng'
'Mohamedally Kurmoo'

_publ_contact_author_email ZMH@MAILBOX.GXNU.EDU.CN
_publ_contact_author_name 'Ming-Hua Zeng'
_publ_section_title
;
 Microwave versus Traditional Solvothermal Synthesis of Ni7II Discs:
 Effect of Ligand on Exchange Reaction in Solution Studied by Electrospray
 Ionization-Mass Spectroscopy and Magnetic Properties
;
_journal_name_full 'Inorganic Chemistry'
_journal_page_first 7274
_journal_page_last 7283
_journal_paper_doi 10.1021/ic200883b
_journal_volume 50
_journal_year 2011
_chemical_formula_sum 'C54 H66 Cl2 N6 Ni7 O26'
_chemical_formula_weight 1697.00
_chemical_name_systematic
; 
 ? 
;
_space_group_IT_number 147
_symmetry_space_group_name_Hall '-P 3'
_symmetry_space_group_name_H-M 'P -3'
_atom_sites_solution_hydrogens geom
_atom_sites_solution_primary direct
_atom_sites_solution_secondary difmap
_audit_creation_method SHELXL-97
_cell_angle_alpha 90.00
_cell_angle_beta 90.00
_cell_angle_gamma 120.00
_cell_formula_units_Z 1
_cell_length_a 14.043(2)
_cell_length_b 14.043(2)
_cell_length_c 9.4780(19)
_cell_measurement_reflns_used 1909
_cell_measurement_temperature 298(2)
_cell_measurement_theta_max 25.252
_cell_measurement_theta_min 2.724
_cell_volume 1618.7(5)
_computing_structure_refinement 'SHELXL-97 (Sheldrick, 1997)'
_computing_structure_solution 'SHELXS-97 (Sheldrick, 1990)'
_diffrn_ambient_temperature 298(2)
_diffrn_measured_fraction_theta_full 1.000
_diffrn_measured_fraction_theta_max 1.000
_diffrn_radiation_monochromator graphite
_diffrn_radiation_source 'fine-focus sealed tube'
_diffrn_radiation_type MoK\a
_diffrn_radiation_wavelength 0.71073
_diffrn_reflns_av_R_equivalents 0.0475
_diffrn_reflns_av_sigmaI/netI 0.0442
_diffrn_reflns_limit_h_max 16
_diffrn_reflns_limit_h_min -15
_diffrn_reflns_limit_k_max 16
_diffrn_reflns_limit_k_min -13
_diffrn_reflns_limit_l_max 10
_diffrn_reflns_limit_l_min -11
_diffrn_reflns_number 8194
_diffrn_reflns_theta_full 25.01
_diffrn_reflns_theta_max 25.01
_diffrn_reflns_theta_min 1.67
_exptl_absorpt_coefficient_mu 2.160
_exptl_absorpt_correction_T_max 0.7862
_exptl_absorpt_correction_T_min 0.6719
_exptl_absorpt_correction_type multi-scan
_exptl_crystal_density_diffrn 1.741
_exptl_crystal_F_000 870
_exptl_crystal_size_max 0.20
_exptl_crystal_size_mid 0.20
_exptl_crystal_size_min 0.12
_refine_diff_density_max 1.132
_refine_diff_density_min -1.300
_refine_diff_density_rms 0.118
_refine_ls_extinction_method none
_refine_ls_goodness_of_fit_ref 1.107
_refine_ls_hydrogen_treatment constr
_refine_ls_matrix_type full
_refine_ls_number_parameters 146
_refine_ls_number_reflns 1907
_refine_ls_number_restraints 6
_refine_ls_restrained_S_all 1.106
_refine_ls_R_factor_all 0.1212
_refine_ls_R_factor_gt 0.0627
_refine_ls_shift/su_max 0.000
_refine_ls_shift/su_mean 0.000
_refine_ls_structure_factor_coef Fsqd
_refine_ls_weighting_details 'calc w=1/[\s^2^(Fo^2^)+(0.0859P)^2^+9.4524P] where P=(Fo^2^+2Fc^2^)/3'
_refine_ls_weighting_scheme calc
_refine_ls_wR_factor_gt 0.1588
_refine_ls_wR_factor_ref 0.2237
_reflns_number_gt 1144
_reflns_number_total 1907
_reflns_threshold_expression >2sigma(I)
_cod_data_source_file ic200883b_si_002_2.cif
_cod_data_source_block 1
_cod_original_cell_volume 1618.8(5)
_cod_database_code 4325819

loop_
_symmetry_equiv_pos_as_xyz
'x, y, z'
'-y, x-y, z'
'-x+y, -x, z'
'-x, -y, -z'
'y, -x+y, -z'
'x-y, x, -z'

loop_
_atom_site_label
_atom_site_type_symbol
_atom_site_fract_x
_atom_site_fract_y
_atom_site_fract_z
_atom_site_U_iso_or_equiv
_atom_site_adp_type
_atom_site_occupancy
_atom_site_symmetry_multiplicity
_atom_site_calc_flag
_atom_site_refinement_flags
_atom_site_disorder_assembly
_atom_site_disorder_group
C1 C -0.0920(7) -0.3390(7) 0.7963(9) 0.050(2) Uani 1 1 d . . .
C2 C -0.2047(8) -0.3977(8) 0.7592(10) 0.058(2) Uani 1 1 d . . .
C3 C -0.2388(9) -0.4625(9) 0.6409(12) 0.073(3) Uani 1 1 d . . .
H3 H -0.3133 -0.5020 0.6189 0.087 Uiso 1 1 calc R . .
C4 C -0.1632(11) -0.4697(10) 0.5535(12) 0.081(3) Uani 1 1 d . . .
H4 H -0.1866 -0.5133 0.4729 0.098 Uiso 1 1 calc R . .
C5 C -0.0545(10) -0.4124(9) 0.5871(10) 0.069(3) Uani 1 1 d . . .
H5 H -0.0038 -0.4161 0.5275 0.083 Uiso 1 1 calc R . .
C6 C -0.0169(8) -0.3477(7) 0.7095(9) 0.053(2) Uani 1 1 d . . .
C7 C 0.0982(9) -0.2946(9) 0.7429(11) 0.064(3) Uani 1 1 d . . .
H7 H 0.1414 -0.3119 0.6861 0.077 Uiso 1 1 calc R . .
C8 C -0.3853(9) -0.4476(12) 0.8430(15) 0.105(4) Uani 1 1 d . . .
H8A H -0.4114 -0.4371 0.7540 0.158 Uiso 1 1 calc R . .
H8B H -0.4193 -0.4296 0.9182 0.158 Uiso 1 1 calc R . .
H8C H -0.4035 -0.5229 0.8517 0.158 Uiso 1 1 calc R . .
C9 C -0.1476(12) -0.1272(12) 0.7384(19) 0.124(6) Uani 1 1 d . . .
H9A H -0.2188 -0.1875 0.7145 0.186 Uiso 1 1 calc R . .
H9B H -0.0918 -0.1420 0.7046 0.186 Uiso 1 1 calc R . .
H9C H -0.1380 -0.0611 0.6956 0.186 Uiso 1 1 calc R . .
Ni1 Ni 0.0000 0.0000 1.0000 0.0511(8) Uani 1 6 d S . .
Ni2 Ni -0.16936(9) -0.24946(9) 1.01536(12) 0.0489(5) Uani 1 1 d . . .
O1 O -0.0652(5) -0.2827(5) 0.9131(7) 0.0543(16) Uani 1 1 d . . .
O2 O -0.2704(5) -0.3789(5) 0.8503(7) 0.0681(19) Uani 1 1 d . . .
O3 O -0.1386(4) -0.1136(4) 0.8926(6) 0.0466(14) Uani 1 1 d . . .
N1 N 0.1475(6) -0.2258(7) 0.8433(9) 0.064(2) Uani 1 1 d . . .
H1 H 0.2181 -0.2099 0.8571 0.095 Uiso 1 1 d R . .
Cl1 Cl 0.3333 -0.3333 0.8516(9) 0.122(2) Uani 1 3 d S . .
O4 O 0.3333 -0.3333 0.703(4) 0.214(9) Uani 1 3 d SU A 1
O5 O 0.3587(13) -0.2277(14) 0.884(3) 0.337(17) Uani 1 1 d . A .

loop_
_atom_site_aniso_label
_atom_site_aniso_U_11
_atom_site_aniso_U_22
_atom_site_aniso_U_33
_atom_site_aniso_U_23
_atom_site_aniso_U_13
_atom_site_aniso_U_12
C1 0.059(6) 0.045(5) 0.051(5) -0.001(4) -0.005(4) 0.029(5)
C2 0.062(6) 0.056(6) 0.063(6) -0.006(5) -0.008(5) 0.035(5)
C3 0.071(7) 0.065(7) 0.081(7) -0.014(6) -0.030(6) 0.033(6)
C4 0.110(10) 0.081(8) 0.066(7) -0.021(6) -0.021(7) 0.057(8)
C5 0.097(9) 0.072(7) 0.055(6) -0.011(5) -0.004(6) 0.054(7)
C6 0.064(6) 0.052(5) 0.055(5) -0.003(4) 0.002(5) 0.037(5)
C7 0.070(7) 0.065(6) 0.066(6) -0.002(5) 0.005(5) 0.040(6)
C8 0.056(7) 0.120(11) 0.108(10) -0.015(9) -0.003(7) 0.020(7)
C9 0.102(11) 0.111(12) 0.167(17) 0.004(11) 0.025(11) 0.060(10)
Ni1 0.0373(9) 0.0373(9) 0.079(2) 0.000 0.000 0.0186(5)
Ni2 0.0423(7) 0.0413(7) 0.0619(8) 0.0010(5) 0.0038(5) 0.0201(5)
O1 0.044(3) 0.055(4) 0.065(4) -0.015(3) -0.003(3) 0.025(3)
O2 0.045(4) 0.063(4) 0.084(5) -0.015(4) -0.009(3) 0.018(3)
O3 0.041(3) 0.040(3) 0.055(4) 0.004(3) 0.008(3) 0.017(3)
N1 0.047(5) 0.059(5) 0.080(6) 0.003(4) 0.005(4) 0.023(4)
Cl1 0.124(4) 0.124(4) 0.116(5) 0.000 0.000 0.0621(18)
O4 0.219(9) 0.219(9) 0.204(13) 0.000 0.000 0.110(4)
O5 0.165(15) 0.167(14) 0.67(5) -0.18(2) -0.04(2) 0.081(13)

loop_
_atom_type_symbol
_atom_type_description
_atom_type_scat_dispersion_real
_atom_type_scat_dispersion_imag
_atom_type_scat_source
C C 0.0033 0.0016 'International Tables Vol C Tables 4.2.6.8 and 6.1.1.4'
H H 0.0000 0.0000 'International Tables Vol C Tables 4.2.6.8 and 6.1.1.4'
N N 0.0061 0.0033 'International Tables Vol C Tables 4.2.6.8 and 6.1.1.4'
O O 0.0106 0.0060 'International Tables Vol C Tables 4.2.6.8 and 6.1.1.4'
Cl Cl 0.1484 0.1585 'International Tables Vol C Tables 4.2.6.8 and 6.1.1.4'
Ni Ni 0.3393 1.1124 'International Tables Vol C Tables 4.2.6.8 and 6.1.1.4'

loop_
_geom_angle_atom_site_label_1
_geom_angle_atom_site_label_2
_geom_angle_atom_site_label_3
_geom_angle
_geom_angle_site_symmetry_1
_geom_angle_site_symmetry_3
O1 C1 C6 123.7(8) . .
O1 C1 C2 117.6(8) . .
C6 C1 C2 118.6(8) . .
C3 C2 O2 126.4(9) . .
C3 C2 C1 120.5(9) . .
O2 C2 C1 113.1(8) . .
C2 C3 C4 120.7(10) . .
C2 C3 H3 119.7 . .
C4 C3 H3 119.7 . .
C5 C4 C3 119.3(10) . .
C5 C4 H4 120.3 . .
C3 C4 H4 120.3 . .
C4 C5 C6 121.6(10) . .
C4 C5 H5 119.2 . .
C6 C5 H5 119.2 . .
C1 C6 C5 119.3(9) . .
C1 C6 C7 122.0(8) . .
C5 C6 C7 118.7(9) . .
N1 C7 C6 126.7(9) . .
N1 C7 H7 116.7 . .
C6 C7 H7 116.7 . .
O2 C8 H8A 109.5 . .
O2 C8 H8B 109.5 . .
H8A C8 H8B 109.5 . .
O2 C8 H8C 109.5 . .
H8A C8 H8C 109.5 . .
H8B C8 H8C 109.5 . .
O3 C9 H9A 109.5 . .
O3 C9 H9B 109.5 . .
H9A C9 H9B 109.5 . .
O3 C9 H9C 109.5 . .
H9A C9 H9C 109.5 . .
H9B C9 H9C 109.5 . .
O3 Ni1 O3 180.0(3) 4_557 .
O3 Ni1 O3 82.2(2) 4_557 3
O3 Ni1 O3 97.8(2) . 3
O3 Ni1 O3 97.8(2) 4_557 5_557
O3 Ni1 O3 82.2(2) . 5_557
O3 Ni1 O3 82.2(2) 3 5_557
O3 Ni1 O3 97.8(2) 4_557 6_557
O3 Ni1 O3 82.2(2) . 6_557
O3 Ni1 O3 180.00(17) 3 6_557
O3 Ni1 O3 97.8(2) 5_557 6_557
O3 Ni1 O3 82.2(2) 4_557 2
O3 Ni1 O3 97.8(2) . 2
O3 Ni1 O3 97.8(2) 3 2
O3 Ni1 O3 180.000(1) 5_557 2
O3 Ni1 O3 82.2(2) 6_557 2
O1 Ni2 O1 170.92(13) 5_557 .
O1 Ni2 N1 87.4(3) 5_557 5_557
O1 Ni2 N1 97.9(3) . 5_557
O1 Ni2 O3 106.7(2) 5_557 6_557
O1 Ni2 O3 79.7(2) . 6_557
N1 Ni2 O3 100.7(3) 5_557 6_557
O1 Ni2 O3 78.8(2) 5_557 .
O1 Ni2 O3 95.9(2) . .
N1 Ni2 O3 166.2(3) 5_557 .
O3 Ni2 O3 82.4(3) 6_557 .
O1 Ni2 O2 99.5(2) 5_557 .
O1 Ni2 O2 73.5(2) . .
N1 Ni2 O2 87.0(3) 5_557 .
O3 Ni2 O2 152.9(2) 6_557 .
O3 Ni2 O2 96.2(2) . .
C1 O1 Ni2 130.5(6) . 6_557
C1 O1 Ni2 122.1(5) . .
Ni2 O1 Ni2 103.1(3) 6_557 .
C2 O2 C8 118.9(9) . .
C2 O2 Ni2 111.9(5) . .
C8 O2 Ni2 128.6(7) . .
C9 O3 Ni2 115.5(6) . 5_557
C9 O3 Ni1 125.2(7) . .
Ni2 O3 Ni1 98.3(2) 5_557 .
C9 O3 Ni2 118.0(7) . .
Ni2 O3 Ni2 98.0(2) 5_557 .
Ni1 O3 Ni2 96.6(2) . .
C7 N1 Ni2 127.2(7) . 6_557
C7 N1 H1 113.7 . .
Ni2 N1 H1 118.5 6_557 .
O5 Cl1 O5 115.1(10) . 2_545
O5 Cl1 O5 115.1(11) . 3_655
O5 Cl1 O5 115.1(11) 2_545 3_655
O5 Cl1 O4 103.1(14) . .
O5 Cl1 O4 103.1(14) 2_545 .
O5 Cl1 O4 103.1(14) 3_655 .

loop_
_geom_bond_atom_site_label_1
_geom_bond_atom_site_label_2
_geom_bond_distance
_geom_bond_site_symmetry_2
C1 O1 1.302(10) .
C1 C6 1.390(12) .
C1 C2 1.416(13) .
C2 C3 1.371(13) .
C2 O2 1.382(11) .
C3 C4 1.390(15) .
C3 H3 0.9300 .
C4 C5 1.361(15) .
C4 H4 0.9300 .
C5 C6 1.403(13) .
C5 H5 0.9300 .
C6 C7 1.436(13) .
C7 N1 1.285(12) .
C7 H7 0.9300 .
C8 O2 1.408(12) .
C8 H8A 0.9600 .
C8 H8B 0.9600 .
C8 H8C 0.9600 .
C9 O3 1.471(18) .
C9 H9A 0.9600 .
C9 H9B 0.9600 .
C9 H9C 0.9600 .
Ni1 O3 2.065(6) 4_557
Ni1 O3 2.065(6) .
Ni1 O3 2.065(6) 3
Ni1 O3 2.065(6) 5_557
Ni1 O3 2.065(6) 6_557
Ni1 O3 2.065(6) 2
Ni2 O1 1.977(6) 5_557
Ni2 O1 1.995(6) .
Ni2 N1 2.017(8) 5_557
Ni2 O3 2.035(6) 6_557
Ni2 O3 2.087(6) .
Ni2 O2 2.277(6) .
O1 Ni2 1.977(6) 6_557
O3 Ni2 2.035(5) 5_557
N1 Ni2 2.017(8) 6_557
N1 H1 0.9100 .
Cl1 O5 1.377(16) .
Cl1 O5 1.377(16) 2_545
Cl1 O5 1.377(16) 3_655
Cl1 O4 1.41(3) .

loop_
_geom_hbond_atom_site_label_D
_geom_hbond_atom_site_label_H
_geom_hbond_atom_site_label_A
_geom_hbond_distance_DH
_geom_hbond_distance_HA
_geom_hbond_distance_DA
_geom_hbond_angle_DHA
N1 H1 O5 0.91 2.13 3.004(19) 161.9
